data_4066238
loop_
_publ_author_name
'Pinkas, Ji\<r\'i'
'Luke\<sov\'a, Lenka'
'Gyepes, R\'obert'
'C\'isa\<rov\'a, Ivana'
'Kubi\<sta, Ji\<r\'i'
'Hor\'a\<cek, Michal'
'Mach, Karel'

_publ_section_title
;
 Reduction-Induced Exclusive Activation of
 theansa-1,2-Bis(dimethylsilylene)ethane Chain inansa-Permethyltitanocene
 Compounds&#x00A7;
;
_journal_issue 21
_journal_name_full Organometallics
_journal_page_first 5199
_journal_paper_doi 10.1021/om1003623
_journal_volume 29
_journal_year 2010
_chemical_compound_source 'synthesized by the authors'
_chemical_formula_moiety 'C24 H39 Cl Si2 Ti'
_chemical_formula_sum 'C24 H39 Cl Si2 Ti'
_chemical_formula_weight 467.08
_chemical_name_systematic
; 
 ? 
;
_space_group_IT_number 2
_symmetry_cell_setting triclinic
_symmetry_space_group_name_Hall '-P 1'
_symmetry_space_group_name_H-M 'P -1'
_atom_sites_solution_hydrogens geom
_atom_sites_solution_primary direct
_atom_sites_solution_secondary difmap
_audit_creation_method SHELXL-97
_cell_angle_alpha 86.187(2)
_cell_angle_beta 82.613(2)
_cell_angle_gamma 70.6677(15)
_cell_formula_units_Z 2
_cell_length_a 8.6733(3)
_cell_length_b 8.9750(4)
_cell_length_c 16.9730(5)
_cell_measurement_reflns_used 5226
_cell_measurement_temperature 150(2)
_cell_measurement_theta_max 27.5
_cell_measurement_theta_min 1
_cell_volume 1235.98(8)
_computing_cell_refinement 'COLLECT and DENZO'
_computing_data_collection 'COLLECT (Hooft, 1998) and DENZO (Otwinowski & Minor, 1997)'
_computing_data_reduction 'COLLECT and DENZO'
_computing_structure_refinement 'SHELXL-97 (Sheldrick, 1997)'
_computing_structure_solution 'SIR92 (Altomare et al., 1994)'
_diffrn_ambient_temperature 150(2)
_diffrn_detector_area_resol_mean 9.091
_diffrn_measured_fraction_theta_full 0.982
_diffrn_measured_fraction_theta_max 0.982
_diffrn_measurement_device_type 'Nonius KappaCCD area detector'
_diffrn_measurement_method '\f and \w scans to fill the Ewald sphere'
_diffrn_radiation_monochromator graphite
_diffrn_radiation_source 'fine-focus sealed tube'
_diffrn_radiation_type MoK\a
_diffrn_radiation_wavelength 0.71073
_diffrn_reflns_av_R_equivalents 0.0360
_diffrn_reflns_av_sigmaI/netI 0.0340
_diffrn_reflns_limit_h_max 11
_diffrn_reflns_limit_h_min -11
_diffrn_reflns_limit_k_max 11
_diffrn_reflns_limit_k_min -11
_diffrn_reflns_limit_l_max 22
_diffrn_reflns_limit_l_min -22
_diffrn_reflns_number 21005
_diffrn_reflns_theta_full 27.60
_diffrn_reflns_theta_max 27.60
_diffrn_reflns_theta_min 2.66
_diffrn_standards_number 0
_exptl_absorpt_coefficient_mu 0.560
_exptl_absorpt_correction_type none
_exptl_crystal_colour braun
_exptl_crystal_density_diffrn 1.255
_exptl_crystal_density_method 'not measured'
_exptl_crystal_description prism
_exptl_crystal_F_000 500
_exptl_crystal_size_max 0.4
_exptl_crystal_size_mid 0.3
_exptl_crystal_size_min 0.3
_refine_diff_density_max 0.652
_refine_diff_density_min -0.429
_refine_diff_density_rms 0.068
_refine_ls_extinction_method none
_refine_ls_goodness_of_fit_ref 1.054
_refine_ls_hydrogen_treatment mixed
_refine_ls_matrix_type full
_refine_ls_number_parameters 273
_refine_ls_number_reflns 5655
_refine_ls_number_restraints 0
_refine_ls_restrained_S_all 1.054
_refine_ls_R_factor_all 0.0598
_refine_ls_R_factor_gt 0.0489
_refine_ls_shift/su_max 0.000
_refine_ls_shift/su_mean 0.000
_refine_ls_structure_factor_coef Fsqd
_refine_ls_weighting_details 'calc w=1/[\s^2^(Fo^2^)+(0.0491P)^2^+1.7914P] where P=(Fo^2^+2Fc^2^)/3'
_refine_ls_weighting_scheme calc
_refine_ls_wR_factor_gt 0.1225
_refine_ls_wR_factor_ref 0.1291
_reflns_number_gt 4808
_reflns_number_total 5655
_reflns_threshold_expression I>2\s(I)
_cod_data_source_file om1003623_si_001.cif
_cod_data_source_block ansllsubpb-twin
_cod_database_code 4066238

loop_
_symmetry_equiv_pos_as_xyz
'x, y, z'
'-x, -y, -z'

loop_
_atom_site_label
_atom_site_type_symbol
_atom_site_fract_x
_atom_site_fract_y
_atom_site_fract_z
_atom_site_U_iso_or_equiv
_atom_site_adp_type
_atom_site_occupancy
_atom_site_symmetry_multiplicity
_atom_site_calc_flag
_atom_site_refinement_flags
Ti1 Ti 0.57443(5) 0.46533(5) 0.75003(3) 0.02263(12) Uani 1 1 d .
Si1 Si 0.71083(10) 0.25947(10) 0.59694(5) 0.03152(18) Uani 1 1 d .
Si2 Si 0.78152(9) 0.13361(9) 0.85896(5) 0.02943(18) Uani 1 1 d .
Cl1 Cl 0.84152(9) 0.47101(11) 0.74729(5) 0.03337(19) Uani 0.85 1 d P
Cl1B Cl 0.7924(5) 0.5884(6) 0.7667(3) 0.03337(19) Uani 0.15 1 d P
C1 C 0.5698(3) 0.4677(3) 0.61069(15) 0.0282(5) Uani 1 1 d .
C2 C 0.6144(4) 0.6020(3) 0.62346(16) 0.0304(6) Uani 1 1 d .
C3 C 0.4816(4) 0.7109(3) 0.66882(16) 0.0324(6) Uani 1 1 d .
C4 C 0.3484(3) 0.6511(3) 0.67988(16) 0.0312(6) Uani 1 1 d .
C5 C 0.4025(3) 0.4992(3) 0.64757(15) 0.0283(5) Uani 1 1 d .
C7 C 0.7645(4) 0.6401(4) 0.58698(18) 0.0411(7) Uani 1 1 d .
H7A H 0.7387 0.7075 0.5409 0.062 Uiso 1 1 calc R
H7B H 0.8509 0.5442 0.5718 0.062 Uiso 1 1 calc R
H7C H 0.7999 0.6930 0.6249 0.062 Uiso 1 1 calc R
C8 C 0.4748(5) 0.8730(4) 0.6901(2) 0.0513(9) Uani 1 1 d .
H8A H 0.4629 0.9406 0.6434 0.077 Uiso 1 1 calc R
H8B H 0.5745 0.8664 0.7111 0.077 Uiso 1 1 calc R
H8C H 0.3827 0.9155 0.7293 0.077 Uiso 1 1 calc R
C9 C 0.1735(4) 0.7518(4) 0.7034(2) 0.0446(8) Uani 1 1 d .
H9A H 0.1685 0.8096 0.7498 0.067 Uiso 1 1 calc R
H9B H 0.1059 0.6855 0.7149 0.067 Uiso 1 1 calc R
H9C H 0.1345 0.8244 0.6606 0.067 Uiso 1 1 calc R
C10 C 0.2938(4) 0.4011(4) 0.64066(19) 0.0381(7) Uani 1 1 d .
H10A H 0.2030 0.4285 0.6818 0.057 Uiso 1 1 calc R
H10B H 0.3561 0.2912 0.6461 0.057 Uiso 1 1 calc R
H10C H 0.2532 0.4211 0.5897 0.057 Uiso 1 1 calc R
C11 C 0.6022(3) 0.3203(3) 0.87345(15) 0.0227(5) Uani 1 1 d .
C12 C 0.4443(3) 0.3314(3) 0.85199(15) 0.0249(5) Uani 1 1 d .
C13 C 0.3430(3) 0.4902(3) 0.85562(15) 0.0258(5) Uani 1 1 d .
C14 C 0.4367(3) 0.5812(3) 0.87695(15) 0.0251(5) Uani 1 1 d .
C15 C 0.5929(3) 0.4759(3) 0.89161(14) 0.0220(5) Uani 1 1 d .
C17 C 0.3821(4) 0.1961(4) 0.84215(18) 0.0337(6) Uani 1 1 d .
H17A H 0.3306 0.1705 0.8923 0.051 Uiso 1 1 calc R
H17B H 0.4726 0.1056 0.8238 0.051 Uiso 1 1 calc R
H17C H 0.3036 0.2260 0.8041 0.051 Uiso 1 1 calc R
C18 C 0.1579(3) 0.5414(4) 0.85889(18) 0.0367(7) Uani 1 1 d .
H18A H 0.1287 0.4995 0.8146 0.055 Uiso 1 1 calc R
H18B H 0.1142 0.6546 0.8567 0.055 Uiso 1 1 calc R
H18C H 0.1134 0.5025 0.9075 0.055 Uiso 1 1 calc R
C19 C 0.3744(4) 0.7530(3) 0.89638(18) 0.0357(6) Uani 1 1 d .
H19A H 0.3414 0.7641 0.9525 0.053 Uiso 1 1 calc R
H19B H 0.2818 0.8065 0.8679 0.053 Uiso 1 1 calc R
H19C H 0.4600 0.7984 0.8812 0.053 Uiso 1 1 calc R
C20 C 0.7162(3) 0.5254(3) 0.92865(17) 0.0317(6) Uani 1 1 d .
H20A H 0.7400 0.6098 0.8973 0.048 Uiso 1 1 calc R
H20B H 0.8154 0.4372 0.9308 0.048 Uiso 1 1 calc R
H20C H 0.6719 0.5606 0.9815 0.048 Uiso 1 1 calc R
C21 C 0.6732(4) 0.2120(4) 0.70620(18) 0.0365(6) Uani 1 1 d .
H21 H 0.569(5) 0.177(5) 0.719(2) 0.064(12) Uiso 1 1 d .
C22 C 0.8075(4) 0.0980(4) 0.74993(19) 0.0398(7) Uani 1 1 d .
H22A H 0.9127 0.1063 0.7268 0.048 Uiso 1 1 calc R
H22B H 0.8095 -0.0088 0.7424 0.048 Uiso 1 1 calc R
C23 C 0.9286(4) 0.2365(5) 0.5623(2) 0.0544(9) Uani 1 1 d .
H23A H 0.9367 0.2790 0.5090 0.082 Uiso 1 1 calc R
H23B H 0.9929 0.1265 0.5631 0.082 Uiso 1 1 calc R
H23C H 0.9691 0.2921 0.5967 0.082 Uiso 1 1 calc R
C24 C 0.6427(4) 0.1465(4) 0.52722(19) 0.0419(7) Uani 1 1 d .
H24A H 0.6435 0.1953 0.4752 0.063 Uiso 1 1 calc R
H24B H 0.5334 0.1466 0.5459 0.063 Uiso 1 1 calc R
H24C H 0.7163 0.0397 0.5249 0.063 Uiso 1 1 calc R
C25 C 0.9751(4) 0.1477(4) 0.8909(2) 0.0462(8) Uani 1 1 d .
H25A H 1.0642 0.0523 0.8780 0.069 Uiso 1 1 calc R
H25B H 0.9605 0.1621 0.9473 0.069 Uiso 1 1 calc R
H25C H 0.9998 0.2359 0.8639 0.069 Uiso 1 1 calc R
C26 C 0.7394(4) -0.0358(4) 0.9196(2) 0.0453(8) Uani 1 1 d .
H26A H 0.6413 -0.0493 0.9053 0.068 Uiso 1 1 calc R
H26B H 0.7249 -0.0133 0.9751 0.068 Uiso 1 1 calc R
H26C H 0.8305 -0.1309 0.9091 0.068 Uiso 1 1 calc R

loop_
_atom_site_aniso_label
_atom_site_aniso_U_11
_atom_site_aniso_U_22
_atom_site_aniso_U_33
_atom_site_aniso_U_23
_atom_site_aniso_U_13
_atom_site_aniso_U_12
Ti1 0.0168(2) 0.0243(2) 0.0252(2) -0.00140(17) -0.00102(16) -0.00491(17)
Si1 0.0285(4) 0.0335(4) 0.0294(4) -0.0047(3) -0.0012(3) -0.0058(3)
Si2 0.0224(3) 0.0277(4) 0.0357(4) -0.0045(3) -0.0018(3) -0.0046(3)
Cl1 0.0243(4) 0.0511(5) 0.0309(4) 0.0035(3) -0.0035(3) -0.0211(3)
Cl1B 0.0243(4) 0.0511(5) 0.0309(4) 0.0035(3) -0.0035(3) -0.0211(3)
C1 0.0290(13) 0.0337(14) 0.0244(12) -0.0060(10) -0.0002(10) -0.0135(11)
C2 0.0376(15) 0.0349(15) 0.0237(13) 0.0005(11) -0.0045(11) -0.0182(12)
C3 0.0449(16) 0.0266(14) 0.0258(13) 0.0005(10) -0.0081(11) -0.0104(12)
C4 0.0324(14) 0.0314(14) 0.0256(13) -0.0019(11) -0.0070(11) -0.0032(11)
C5 0.0261(13) 0.0346(14) 0.0246(12) -0.0042(10) -0.0034(10) -0.0097(11)
C7 0.0487(18) 0.0500(19) 0.0332(15) 0.0024(13) -0.0007(13) -0.0297(16)
C8 0.081(3) 0.0300(16) 0.0452(19) -0.0001(14) -0.0110(18) -0.0197(17)
C9 0.0379(17) 0.0425(18) 0.0393(17) -0.0028(14) -0.0095(13) 0.0077(14)
C10 0.0296(14) 0.0516(19) 0.0373(16) -0.0140(14) -0.0025(12) -0.0166(13)
C11 0.0194(11) 0.0223(12) 0.0280(12) 0.0015(9) -0.0046(9) -0.0086(9)
C12 0.0197(11) 0.0291(13) 0.0280(13) -0.0017(10) -0.0022(9) -0.0108(10)
C13 0.0182(11) 0.0338(14) 0.0245(12) -0.0028(10) -0.0024(9) -0.0070(10)
C14 0.0228(12) 0.0235(12) 0.0271(12) -0.0029(10) -0.0016(10) -0.0048(10)
C15 0.0207(11) 0.0223(12) 0.0245(12) 0.0016(9) -0.0027(9) -0.0091(9)
C17 0.0303(14) 0.0385(16) 0.0389(15) -0.0047(12) -0.0024(12) -0.0201(12)
C18 0.0195(13) 0.0497(18) 0.0382(16) -0.0038(13) -0.0028(11) -0.0076(12)
C19 0.0385(16) 0.0256(14) 0.0379(15) -0.0066(12) -0.0052(12) -0.0023(12)
C20 0.0299(14) 0.0340(15) 0.0368(15) -0.0025(12) -0.0093(11) -0.0154(12)
C21 0.0357(15) 0.0323(15) 0.0388(16) -0.0033(12) -0.0004(12) -0.0086(12)
C22 0.0375(16) 0.0320(16) 0.0407(16) -0.0037(12) 0.0006(13) -0.0002(13)
C23 0.0345(17) 0.053(2) 0.067(2) -0.0084(18) 0.0127(16) -0.0074(15)
C24 0.055(2) 0.0318(16) 0.0372(16) -0.0070(12) -0.0020(14) -0.0121(14)
C25 0.0241(14) 0.0414(18) 0.068(2) 0.0003(16) -0.0122(14) -0.0020(13)
C26 0.0486(19) 0.0274(15) 0.060(2) 0.0021(14) -0.0098(16) -0.0113(14)

loop_
_atom_type_symbol
_atom_type_description
_atom_type_scat_dispersion_real
_atom_type_scat_dispersion_imag
_atom_type_scat_source
C C 0.0033 0.0016 'International Tables Vol C Tables 4.2.6.8 and 6.1.1.4'
H H 0.0000 0.0000 'International Tables Vol C Tables 4.2.6.8 and 6.1.1.4'
Si Si 0.0817 0.0704 'International Tables Vol C Tables 4.2.6.8 and 6.1.1.4'
Cl Cl 0.1484 0.1585 'International Tables Vol C Tables 4.2.6.8 and 6.1.1.4'
Ti Ti 0.2776 0.4457 'International Tables Vol C Tables 4.2.6.8 and 6.1.1.4'

loop_
_geom_angle_atom_site_label_1
_geom_angle_atom_site_label_2
_geom_angle_atom_site_label_3
_geom_angle
C21 Ti1 Cl1 90.51(8)
C21 Ti1 C1 70.45(11)
Cl1 Ti1 C1 97.06(7)
C21 Ti1 C5 82.25(11)
Cl1 Ti1 C5 131.53(7)
C1 Ti1 C5 35.54(9)
C21 Ti1 C11 79.31(10)
Cl1 Ti1 C11 89.66(6)
C1 Ti1 C11 149.02(9)
C5 Ti1 C11 134.80(9)
C21 Ti1 C12 78.69(10)
Cl1 Ti1 C12 124.25(6)
C1 Ti1 C12 128.23(9)
C5 Ti1 C12 101.26(9)
C11 Ti1 C12 34.68(8)
C21 Ti1 C15 111.89(10)
Cl1 Ti1 C15 79.23(6)
C1 Ti1 C15 175.51(9)
C5 Ti1 C15 147.40(9)
C11 Ti1 C15 34.30(8)
C12 Ti1 C15 56.26(8)
C21 Ti1 C14 133.21(10)
Cl1 Ti1 C14 104.08(7)
C1 Ti1 C14 147.07(9)
C5 Ti1 C14 115.61(9)
C11 Ti1 C14 57.03(9)
C12 Ti1 C14 56.19(9)
C15 Ti1 C14 33.66(8)
C21 Ti1 C2 98.35(10)
Cl1 Ti1 C2 77.22(7)
C1 Ti1 C2 34.24(9)
C5 Ti1 C2 56.90(9)
C11 Ti1 C2 166.69(9)
C12 Ti1 C2 158.07(9)
C15 Ti1 C2 141.53(9)
C14 Ti1 C2 128.03(9)
C21 Ti1 C3 127.22(10)
Cl1 Ti1 C3 94.28(8)
C1 Ti1 C3 56.79(9)
C5 Ti1 C3 56.24(9)
C11 Ti1 C3 153.03(9)
C12 Ti1 C3 135.30(10)
C15 Ti1 C3 120.65(9)
C14 Ti1 C3 96.23(9)
C2 Ti1 C3 33.43(10)
C21 Ti1 C13 109.40(10)
Cl1 Ti1 C13 134.44(6)
C1 Ti1 C13 127.91(9)
C5 Ti1 C13 92.46(9)
C11 Ti1 C13 56.58(8)
C12 Ti1 C13 33.39(9)
C15 Ti1 C13 55.49(8)
C14 Ti1 C13 33.55(8)
C2 Ti1 C13 135.46(10)
C3 Ti1 C13 103.93(10)
C21 Ti1 C4 115.82(10)
Cl1 Ti1 C4 127.18(8)
C1 Ti1 C4 56.82(9)
C5 Ti1 C4 33.58(9)
C11 Ti1 C4 137.50(9)
C12 Ti1 C4 106.12(9)
C15 Ti1 C4 123.56(9)
C14 Ti1 C4 90.25(9)
C2 Ti1 C4 55.29(10)
C3 Ti1 C4 33.09(10)
C13 Ti1 C4 81.06(9)
C23 Si1 C24 106.60(17)
C23 Si1 C1 115.74(15)
C24 Si1 C1 113.45(14)
C23 Si1 C21 113.59(17)
C24 Si1 C21 116.17(15)
C1 Si1 C21 91.14(13)
C22 Si2 C25 110.80(16)
C22 Si2 C11 104.63(12)
C25 Si2 C11 113.35(13)
C22 Si2 C26 111.47(16)
C25 Si2 C26 105.68(16)
C11 Si2 C26 111.06(14)
Cl1B Cl1 Ti1 88.9(2)
Cl1 Cl1B Ti1 66.6(2)
C2 C1 C5 106.5(2)
C2 C1 Si1 127.1(2)
C5 C1 Si1 120.5(2)
C2 C1 Ti1 75.83(15)
C5 C1 Ti1 72.41(14)
Si1 C1 Ti1 95.42(12)
C3 C2 C1 108.8(2)
C3 C2 C7 122.9(3)
C1 C2 C7 127.8(3)
C3 C2 Ti1 74.32(16)
C1 C2 Ti1 69.93(15)
C7 C2 Ti1 128.4(2)
C4 C3 C2 108.2(2)
C4 C3 C8 125.7(3)
C2 C3 C8 125.4(3)
C4 C3 Ti1 74.27(16)
C2 C3 Ti1 72.25(16)
C8 C3 Ti1 126.7(2)
C5 C4 C3 108.1(2)
C5 C4 C9 127.0(3)
C3 C4 C9 123.3(3)
C5 C4 Ti1 68.57(15)
C3 C4 Ti1 72.64(16)
C9 C4 Ti1 135.7(2)
C4 C5 C1 108.2(2)
C4 C5 C10 124.8(3)
C1 C5 C10 126.2(2)
C4 C5 Ti1 77.85(16)
C1 C5 Ti1 72.05(15)
C10 C5 Ti1 124.3(2)
C2 C7 H7A 109.5
C2 C7 H7B 109.5
H7A C7 H7B 109.5
C2 C7 H7C 109.5
H7A C7 H7C 109.5
H7B C7 H7C 109.5
C3 C8 H8A 109.5
C3 C8 H8B 109.5
H8A C8 H8B 109.5
C3 C8 H8C 109.5
H8A C8 H8C 109.5
H8B C8 H8C 109.5
C4 C9 H9A 109.5
C4 C9 H9B 109.5
H9A C9 H9B 109.5
C4 C9 H9C 109.5
H9A C9 H9C 109.5
H9B C9 H9C 109.5
C5 C10 H10A 109.5
C5 C10 H10B 109.5
H10A C10 H10B 109.5
C5 C10 H10C 109.5
H10A C10 H10C 109.5
H10B C10 H10C 109.5
C15 C11 C12 106.5(2)
C15 C11 Si2 131.51(18)
C12 C11 Si2 121.10(18)
C15 C11 Ti1 74.82(14)
C12 C11 Ti1 73.70(14)
Si2 C11 Ti1 108.69(11)
C13 C12 C11 108.7(2)
C13 C12 C17 123.6(2)
C11 C12 C17 126.8(2)
C13 C12 Ti1 75.64(15)
C11 C12 Ti1 71.62(14)
C17 C12 Ti1 127.64(18)
C12 C13 C14 108.1(2)
C12 C13 C18 123.3(2)
C14 C13 C18 126.5(2)
C12 C13 Ti1 70.97(14)
C14 C13 Ti1 71.96(14)
C18 C13 Ti1 135.62(19)
C15 C14 C13 107.7(2)
C15 C14 C19 124.6(2)
C13 C14 C19 126.7(2)
C15 C14 Ti1 73.05(14)
C13 C14 Ti1 74.48(14)
C19 C14 Ti1 127.09(19)
C14 C15 C11 108.7(2)
C14 C15 C20 123.1(2)
C11 C15 C20 127.8(2)
C14 C15 Ti1 73.29(14)
C11 C15 Ti1 70.87(14)
C20 C15 Ti1 126.85(17)
C12 C17 H17A 109.5
C12 C17 H17B 109.5
H17A C17 H17B 109.5
C12 C17 H17C 109.5
H17A C17 H17C 109.5
H17B C17 H17C 109.5
C13 C18 H18A 109.5
C13 C18 H18B 109.5
H18A C18 H18B 109.5
C13 C18 H18C 109.5
H18A C18 H18C 109.5
H18B C18 H18C 109.5
C14 C19 H19A 109.5
C14 C19 H19B 109.5
H19A C19 H19B 109.5
C14 C19 H19C 109.5
H19A C19 H19C 109.5
H19B C19 H19C 109.5
C15 C20 H20A 109.5
C15 C20 H20B 109.5
H20A C20 H20B 109.5
C15 C20 H20C 109.5
H20A C20 H20C 109.5
H20B C20 H20C 109.5
C22 C21 Si1 121.2(2)
C22 C21 Ti1 116.0(2)
Si1 C21 Ti1 97.87(13)
C22 C21 H21 107(2)
Si1 C21 H21 111(2)
Ti1 C21 H21 101(2)
C21 C22 Si2 113.5(2)
C21 C22 H22A 108.9
Si2 C22 H22A 108.9
C21 C22 H22B 108.9
Si2 C22 H22B 108.9
H22A C22 H22B 107.7
Si1 C23 H23A 109.5
Si1 C23 H23B 109.5
H23A C23 H23B 109.5
Si1 C23 H23C 109.5
H23A C23 H23C 109.5
H23B C23 H23C 109.5
Si1 C24 H24A 109.5
Si1 C24 H24B 109.5
H24A C24 H24B 109.5
Si1 C24 H24C 109.5
H24A C24 H24C 109.5
H24B C24 H24C 109.5
Si2 C25 H25A 109.5
Si2 C25 H25B 109.5
H25A C25 H25B 109.5
Si2 C25 H25C 109.5
H25A C25 H25C 109.5
H25B C25 H25C 109.5
Si2 C26 H26A 109.5
Si2 C26 H26B 109.5
H26A C26 H26B 109.5
Si2 C26 H26C 109.5
H26A C26 H26C 109.5
H26B C26 H26C 109.5

loop_
_geom_bond_atom_site_label_1
_geom_bond_atom_site_label_2
_geom_bond_distance
Ti1 C21 2.286(3)
Ti1 Cl1 2.3284(8)
Ti1 C1 2.369(3)
Ti1 C5 2.374(3)
Ti1 C11 2.387(3)
Ti1 C12 2.415(3)
Ti1 C15 2.439(2)
Ti1 C14 2.442(3)
Ti1 C2 2.445(3)
Ti1 C3 2.472(3)
Ti1 C13 2.475(3)
Ti1 C4 2.493(3)
Si1 C23 1.852(3)
Si1 C24 1.875(3)
Si1 C1 1.875(3)
Si1 C21 1.886(3)
Si2 C22 1.871(3)
Si2 C25 1.875(3)
Si2 C11 1.876(3)
Si2 C26 1.888(3)
Cl1 Cl1B 1.055(5)
C1 C2 1.419(4)
C1 C5 1.447(4)
C2 C3 1.415(4)
C2 C7 1.501(4)
C3 C4 1.414(4)
C3 C8 1.503(4)
C4 C5 1.410(4)
C4 C9 1.504(4)
C5 C10 1.507(4)
C7 H7A 0.9600
C7 H7B 0.9600
C7 H7C 0.9600
C8 H8A 0.9600
C8 H8B 0.9600
C8 H8C 0.9600
C9 H9A 0.9600
C9 H9B 0.9600
C9 H9C 0.9600
C10 H10A 0.9600
C10 H10B 0.9600
C10 H10C 0.9600
C11 C15 1.424(3)
C11 C12 1.431(3)
C12 C13 1.406(4)
C12 C17 1.510(4)
C13 C14 1.419(4)
C13 C18 1.510(3)
C14 C15 1.413(3)
C14 C19 1.499(4)
C15 C20 1.504(3)
C17 H17A 0.9600
C17 H17B 0.9600
C17 H17C 0.9600
C18 H18A 0.9600
C18 H18B 0.9600
C18 H18C 0.9600
C19 H19A 0.9600
C19 H19B 0.9600
C19 H19C 0.9600
C20 H20A 0.9600
C20 H20B 0.9600
C20 H20C 0.9600
C21 C22 1.512(4)
C21 H21 1.04(4)
C22 H22A 0.9700
C22 H22B 0.9700
C23 H23A 0.9600
C23 H23B 0.9600
C23 H23C 0.9600
C24 H24A 0.9600
C24 H24B 0.9600
C24 H24C 0.9600
C25 H25A 0.9600
C25 H25B 0.9600
C25 H25C 0.9600
C26 H26A 0.9600
C26 H26B 0.9600
C26 H26C 0.9600

loop_
_geom_torsion_atom_site_label_1
_geom_torsion_atom_site_label_2
_geom_torsion_atom_site_label_3
_geom_torsion_atom_site_label_4
_geom_torsion
C21 Ti1 Cl1 Cl1B 179.2(3)
C1 Ti1 Cl1 Cl1B 108.8(3)
C5 Ti1 Cl1 Cl1B 99.1(3)
C11 Ti1 Cl1 Cl1B -101.5(3)
C12 Ti1 Cl1 Cl1B -104.2(3)
C15 Ti1 Cl1 Cl1B -68.6(3)
C14 Ti1 Cl1 Cl1B -45.7(3)
C2 Ti1 Cl1 Cl1B 80.7(3)
C3 Ti1 Cl1 Cl1B 51.8(3)
C13 Ti1 Cl1 Cl1B -62.5(3)
C4 Ti1 Cl1 Cl1B 55.6(3)
C21 Ti1 Cl1B Cl1 -0.9(3)
C1 Ti1 Cl1B Cl1 -75.7(2)
C5 Ti1 Cl1B Cl1 -102.8(3)
C11 Ti1 Cl1B Cl1 79.4(2)
C12 Ti1 Cl1B Cl1 93.6(2)
C15 Ti1 Cl1B Cl1 105.2(2)
C14 Ti1 Cl1B Cl1 135.9(2)
C2 Ti1 Cl1B Cl1 -93.0(2)
C3 Ti1 Cl1B Cl1 -127.1(2)
C13 Ti1 Cl1B Cl1 133.0(2)
C4 Ti1 Cl1B Cl1 -135.2(2)
C23 Si1 C1 C2 -22.6(3)
C24 Si1 C1 C2 -146.3(2)
C21 Si1 C1 C2 94.4(3)
C23 Si1 C1 C5 -171.7(2)
C24 Si1 C1 C5 64.6(3)
C21 Si1 C1 C5 -54.7(2)
C23 Si1 C1 Ti1 -98.90(17)
C24 Si1 C1 Ti1 137.40(13)
C21 Si1 C1 Ti1 18.10(13)
C21 Ti1 C1 C2 -142.71(19)
Cl1 Ti1 C1 C2 -54.68(16)
C5 Ti1 C1 C2 112.8(2)
C11 Ti1 C1 C2 -155.91(18)
C12 Ti1 C1 C2 160.29(16)
C15 Ti1 C1 C2 -20.6(12)
C14 Ti1 C1 C2 75.3(2)
C3 Ti1 C1 C2 35.83(17)
C13 Ti1 C1 C2 117.48(17)
C4 Ti1 C1 C2 75.61(18)
C21 Ti1 C1 C5 104.53(18)
Cl1 Ti1 C1 C5 -167.44(15)
C11 Ti1 C1 C5 91.3(2)
C12 Ti1 C1 C5 47.5(2)
C15 Ti1 C1 C5 -133.4(11)
C14 Ti1 C1 C5 -37.5(2)
C2 Ti1 C1 C5 -112.8(2)
C3 Ti1 C1 C5 -76.93(17)
C13 Ti1 C1 C5 4.7(2)
C4 Ti1 C1 C5 -37.15(16)
C21 Ti1 C1 Si1 -15.78(11)
Cl1 Ti1 C1 Si1 72.25(10)
C5 Ti1 C1 Si1 -120.3(2)
C11 Ti1 C1 Si1 -29.0(2)
C12 Ti1 C1 Si1 -72.78(14)
C15 Ti1 C1 Si1 106.3(12)
C14 Ti1 C1 Si1 -157.80(12)
C2 Ti1 C1 Si1 126.9(2)
C3 Ti1 C1 Si1 162.76(15)
C13 Ti1 C1 Si1 -115.59(12)
C4 Ti1 C1 Si1 -157.45(15)
C5 C1 C2 C3 1.8(3)
Si1 C1 C2 C3 -150.7(2)
Ti1 C1 C2 C3 -64.7(2)
C5 C1 C2 C7 -169.9(3)
Si1 C1 C2 C7 37.6(4)
Ti1 C1 C2 C7 123.7(3)
C5 C1 C2 Ti1 66.44(18)
Si1 C1 C2 Ti1 -86.1(2)
C21 Ti1 C2 C3 152.52(17)
Cl1 Ti1 C2 C3 -118.85(16)
C1 Ti1 C2 C3 117.3(2)
C5 Ti1 C2 C3 77.50(18)
C11 Ti1 C2 C3 -128.6(4)
C12 Ti1 C2 C3 72.1(3)
C15 Ti1 C2 C3 -65.3(2)
C14 Ti1 C2 C3 -20.8(2)
C13 Ti1 C2 C3 23.6(2)
C4 Ti1 C2 C3 36.81(16)
C21 Ti1 C2 C1 35.24(18)
Cl1 Ti1 C2 C1 123.87(17)
C5 Ti1 C2 C1 -39.78(16)
C11 Ti1 C2 C1 114.1(4)
C12 Ti1 C2 C1 -45.2(3)
C15 Ti1 C2 C1 177.46(15)
C14 Ti1 C2 C1 -138.13(16)
C3 Ti1 C2 C1 -117.3(2)
C13 Ti1 C2 C1 -93.66(19)
C4 Ti1 C2 C1 -80.47(17)
C21 Ti1 C2 C7 -87.6(3)
Cl1 Ti1 C2 C7 1.0(2)
C1 Ti1 C2 C7 -122.9(3)
C5 Ti1 C2 C7 -162.7(3)
C11 Ti1 C2 C7 -8.8(6)
C12 Ti1 C2 C7 -168.1(2)
C15 Ti1 C2 C7 54.6(3)
C14 Ti1 C2 C7 99.0(3)
C3 Ti1 C2 C7 119.8(3)
C13 Ti1 C2 C7 143.5(2)
C4 Ti1 C2 C7 156.7(3)
C1 C2 C3 C4 -4.3(3)
C7 C2 C3 C4 167.9(3)
Ti1 C2 C3 C4 -66.1(2)
C1 C2 C3 C8 -175.4(3)
C7 C2 C3 C8 -3.2(5)
Ti1 C2 C3 C8 122.8(3)
C1 C2 C3 Ti1 61.85(19)
C7 C2 C3 Ti1 -126.0(3)
C21 Ti1 C3 C4 80.6(2)
Cl1 Ti1 C3 C4 174.48(15)
C1 Ti1 C3 C4 78.84(17)
C5 Ti1 C3 C4 35.92(15)
C11 Ti1 C3 C4 -87.8(2)
C12 Ti1 C3 C4 -34.1(2)
C15 Ti1 C3 C4 -105.51(16)
C14 Ti1 C3 C4 -80.83(16)
C2 Ti1 C3 C4 115.5(2)
C13 Ti1 C3 C4 -47.62(17)
C21 Ti1 C3 C2 -35.0(2)
Cl1 Ti1 C3 C2 58.93(16)
C1 Ti1 C3 C2 -36.71(15)
C5 Ti1 C3 C2 -79.63(17)
C11 Ti1 C3 C2 156.64(18)
C12 Ti1 C3 C2 -149.66(16)
C15 Ti1 C3 C2 138.94(15)
C14 Ti1 C3 C2 163.62(16)
C13 Ti1 C3 C2 -163.17(16)
C4 Ti1 C3 C2 -115.5(2)
C21 Ti1 C3 C8 -156.3(3)
Cl1 Ti1 C3 C8 -62.4(3)
C1 Ti1 C3 C8 -158.0(3)
C5 Ti1 C3 C8 159.0(3)
C11 Ti1 C3 C8 35.3(4)
C12 Ti1 C3 C8 89.0(3)
C15 Ti1 C3 C8 17.6(3)
C14 Ti1 C3 C8 42.3(3)
C2 Ti1 C3 C8 -121.3(4)
C13 Ti1 C3 C8 75.5(3)
C4 Ti1 C3 C8 123.1(4)
C2 C3 C4 C5 5.1(3)
C8 C3 C4 C5 176.1(3)
Ti1 C3 C4 C5 -59.70(19)
C2 C3 C4 C9 -161.4(3)
C8 C3 C4 C9 9.7(5)
Ti1 C3 C4 C9 133.8(3)
C2 C3 C4 Ti1 64.8(2)
C8 C3 C4 Ti1 -124.2(3)
C21 Ti1 C4 C5 -1.1(2)
Cl1 Ti1 C4 C5 111.22(16)
C1 Ti1 C4 C5 39.39(16)
C11 Ti1 C4 C5 -103.99(18)
C12 Ti1 C4 C5 -86.10(17)
C15 Ti1 C4 C5 -145.97(15)
C14 Ti1 C4 C5 -140.80(17)
C2 Ti1 C4 C5 80.92(17)
C3 Ti1 C4 C5 118.1(2)
C13 Ti1 C4 C5 -108.40(17)
C21 Ti1 C4 C3 -119.23(17)
Cl1 Ti1 C4 C3 -6.92(19)
C1 Ti1 C4 C3 -78.74(17)
C5 Ti1 C4 C3 -118.1(2)
C11 Ti1 C4 C3 137.87(16)
C12 Ti1 C4 C3 155.76(16)
C15 Ti1 C4 C3 95.89(17)
C14 Ti1 C4 C3 101.07(16)
C2 Ti1 C4 C3 -37.21(16)
C13 Ti1 C4 C3 133.47(17)
C21 Ti1 C4 C9 120.5(3)
Cl1 Ti1 C4 C9 -127.2(3)
C1 Ti1 C4 C9 161.0(4)
C5 Ti1 C4 C9 121.6(4)
C11 Ti1 C4 C9 17.6(4)
C12 Ti1 C4 C9 35.5(3)
C15 Ti1 C4 C9 -24.4(4)
C14 Ti1 C4 C9 -19.2(3)
C2 Ti1 C4 C9 -157.5(4)
C3 Ti1 C4 C9 -120.3(4)
C13 Ti1 C4 C9 13.2(3)
C3 C4 C5 C1 -4.0(3)
C9 C4 C5 C1 161.9(3)
Ti1 C4 C5 C1 -66.24(18)
C3 C4 C5 C10 -174.2(3)
C9 C4 C5 C10 -8.4(5)
Ti1 C4 C5 C10 123.5(3)
C3 C4 C5 Ti1 62.3(2)
C9 C4 C5 Ti1 -131.9(3)
C2 C1 C5 C4 1.3(3)
Si1 C1 C5 C4 156.0(2)
Ti1 C1 C5 C4 70.14(19)
C2 C1 C5 C10 171.4(3)
Si1 C1 C5 C10 -33.9(4)
Ti1 C1 C5 C10 -119.8(3)
C2 C1 C5 Ti1 -68.80(19)
Si1 C1 C5 Ti1 85.89(18)
C21 Ti1 C5 C4 179.01(18)
Cl1 Ti1 C5 C4 -97.21(17)
C1 Ti1 C5 C4 -114.0(2)
C11 Ti1 C5 C4 112.51(18)
C12 Ti1 C5 C4 102.24(17)
C15 Ti1 C5 C4 60.0(2)
C14 Ti1 C5 C4 44.50(19)
C2 Ti1 C5 C4 -75.70(18)
C3 Ti1 C5 C4 -35.38(16)
C13 Ti1 C5 C4 69.76(17)
C21 Ti1 C5 C1 -67.02(17)
Cl1 Ti1 C5 C1 16.8(2)
C11 Ti1 C5 C1 -133.52(16)
C12 Ti1 C5 C1 -143.79(16)
C15 Ti1 C5 C1 173.93(16)
C14 Ti1 C5 C1 158.47(15)
C2 Ti1 C5 C1 38.27(15)
C3 Ti1 C5 C1 78.59(17)
C13 Ti1 C5 C1 -176.27(16)
C4 Ti1 C5 C1 114.0(2)
C21 Ti1 C5 C10 55.0(2)
Cl1 Ti1 C5 C10 138.76(19)
C1 Ti1 C5 C10 122.0(3)
C11 Ti1 C5 C10 -11.5(3)
C12 Ti1 C5 C10 -21.8(2)
C15 Ti1 C5 C10 -64.1(3)
C14 Ti1 C5 C10 -79.5(2)
C2 Ti1 C5 C10 160.3(3)
C3 Ti1 C5 C10 -159.4(3)
C13 Ti1 C5 C10 -54.3(2)
C4 Ti1 C5 C10 -124.0(3)
C22 Si2 C11 C15 -108.9(3)
C25 Si2 C11 C15 11.9(3)
C26 Si2 C11 C15 130.7(3)
C22 Si2 C11 C12 58.9(2)
C25 Si2 C11 C12 179.7(2)
C26 Si2 C11 C12 -61.5(2)
C22 Si2 C11 Ti1 -22.93(15)
C25 Si2 C11 Ti1 97.90(16)
C26 Si2 C11 Ti1 -143.31(14)
C21 Ti1 C11 C15 161.74(16)
Cl1 Ti1 C11 C15 71.15(13)
C1 Ti1 C11 C15 174.39(16)
C5 Ti1 C11 C15 -130.64(15)
C12 Ti1 C11 C15 -112.7(2)
C14 Ti1 C11 C15 -35.93(14)
C2 Ti1 C11 C15 80.7(4)
C3 Ti1 C11 C15 -27.6(3)
C13 Ti1 C11 C15 -76.28(15)
C4 Ti1 C11 C15 -81.50(18)
C21 Ti1 C11 C12 -85.52(16)
Cl1 Ti1 C11 C12 -176.11(14)
C1 Ti1 C11 C12 -72.9(2)
C5 Ti1 C11 C12 -17.9(2)
C15 Ti1 C11 C12 112.7(2)
C14 Ti1 C11 C12 76.81(15)
C2 Ti1 C11 C12 -166.6(4)
C3 Ti1 C11 C12 85.1(2)
C13 Ti1 C11 C12 36.46(14)
C4 Ti1 C11 C12 31.2(2)
C21 Ti1 C11 Si2 32.46(12)
Cl1 Ti1 C11 Si2 -58.13(10)
C1 Ti1 C11 Si2 45.1(2)
C5 Ti1 C11 Si2 100.08(14)
C12 Ti1 C11 Si2 117.98(19)
C15 Ti1 C11 Si2 -129.28(19)
C14 Ti1 C11 Si2 -165.21(15)
C2 Ti1 C11 Si2 -48.6(4)
C3 Ti1 C11 Si2 -156.93(17)
C13 Ti1 C11 Si2 154.44(15)
C4 Ti1 C11 Si2 149.22(12)
C15 C11 C12 C13 1.1(3)
Si2 C11 C12 C13 -169.48(18)
Ti1 C11 C12 C13 -67.15(18)
C15 C11 C12 C17 -168.1(2)
Si2 C11 C12 C17 21.4(4)
Ti1 C11 C12 C17 123.7(3)
C15 C11 C12 Ti1 68.20(17)
Si2 C11 C12 Ti1 -102.33(18)
C21 Ti1 C12 C13 -156.78(17)
Cl1 Ti1 C12 C13 120.41(13)
C1 Ti1 C12 C13 -103.07(16)
C5 Ti1 C12 C13 -77.15(16)
C11 Ti1 C12 C13 115.7(2)
C15 Ti1 C12 C13 77.01(15)
C14 Ti1 C12 C13 36.25(14)
C2 Ti1 C12 C13 -72.5(3)
C3 Ti1 C12 C13 -24.3(2)
C4 Ti1 C12 C13 -42.91(16)
C21 Ti1 C12 C11 87.52(16)
Cl1 Ti1 C12 C11 4.71(17)
C1 Ti1 C12 C11 141.23(15)
C5 Ti1 C12 C11 167.15(15)
C15 Ti1 C12 C11 -38.69(14)
C14 Ti1 C12 C11 -79.45(15)
C2 Ti1 C12 C11 171.8(2)
C3 Ti1 C12 C11 -140.03(15)
C13 Ti1 C12 C11 -115.7(2)
C4 Ti1 C12 C11 -158.61(15)
C21 Ti1 C12 C17 -35.2(2)
Cl1 Ti1 C12 C17 -118.0(2)
C1 Ti1 C12 C17 18.5(3)
C5 Ti1 C12 C17 44.4(2)
C11 Ti1 C12 C17 -122.7(3)
C15 Ti1 C12 C17 -161.4(3)
C14 Ti1 C12 C17 157.8(3)
C2 Ti1 C12 C17 49.1(4)
C3 Ti1 C12 C17 97.3(2)
C13 Ti1 C12 C17 121.6(3)
C4 Ti1 C12 C17 78.7(2)
C11 C12 C13 C14 1.7(3)
C17 C12 C13 C14 171.3(2)
Ti1 C12 C13 C14 -62.78(18)
C11 C12 C13 C18 -162.8(2)
C17 C12 C13 C18 6.8(4)
Ti1 C12 C13 C18 132.7(3)
C11 C12 C13 Ti1 64.52(18)
C17 C12 C13 Ti1 -125.9(3)
C21 Ti1 C13 C12 24.20(17)
Cl1 Ti1 C13 C12 -86.83(16)
C1 Ti1 C13 C12 104.10(16)
C5 Ti1 C13 C12 106.85(15)
C11 Ti1 C13 C12 -37.90(14)
C15 Ti1 C13 C12 -79.54(15)
C14 Ti1 C13 C12 -117.3(2)
C2 Ti1 C13 C12 149.48(15)
C3 Ti1 C13 C12 162.63(15)
C4 Ti1 C13 C12 138.53(16)
C21 Ti1 C13 C14 141.47(16)
Cl1 Ti1 C13 C14 30.44(19)
C1 Ti1 C13 C14 -138.63(15)
C5 Ti1 C13 C14 -135.88(16)
C11 Ti1 C13 C14 79.37(16)
C12 Ti1 C13 C14 117.3(2)
C15 Ti1 C13 C14 37.73(14)
C2 Ti1 C13 C14 -93.25(18)
C3 Ti1 C13 C14 -80.10(16)
C4 Ti1 C13 C14 -104.20(16)
C21 Ti1 C13 C18 -94.4(3)
Cl1 Ti1 C13 C18 154.6(2)
C1 Ti1 C13 C18 -14.5(3)
C5 Ti1 C13 C18 -11.7(3)
C11 Ti1 C13 C18 -156.5(3)
C12 Ti1 C13 C18 -118.6(3)
C15 Ti1 C13 C18 161.9(3)
C14 Ti1 C13 C18 124.2(4)
C2 Ti1 C13 C18 30.9(3)
C3 Ti1 C13 C18 44.1(3)
C4 Ti1 C13 C18 20.0(3)
C12 C13 C14 C15 -3.9(3)
C18 C13 C14 C15 160.0(3)
Ti1 C13 C14 C15 -66.02(18)
C12 C13 C14 C19 -172.9(3)
C18 C13 C14 C19 -8.9(4)
Ti1 C13 C14 C19 125.0(3)
C12 C13 C14 Ti1 62.14(18)
C18 C13 C14 Ti1 -134.0(3)
C21 Ti1 C14 C15 60.8(2)
Cl1 Ti1 C14 C15 -43.59(15)
C1 Ti1 C14 C15 -171.92(16)
C5 Ti1 C14 C15 164.98(14)
C11 Ti1 C14 C15 36.63(14)
C12 Ti1 C14 C15 78.45(15)
C2 Ti1 C14 C15 -128.22(15)
C3 Ti1 C14 C15 -139.60(15)
C13 Ti1 C14 C15 114.5(2)
C4 Ti1 C14 C15 -172.21(15)
C21 Ti1 C14 C13 -53.7(2)
Cl1 Ti1 C14 C13 -158.10(14)
C1 Ti1 C14 C13 73.6(2)
C5 Ti1 C14 C13 50.47(18)
C11 Ti1 C14 C13 -77.88(16)
C12 Ti1 C14 C13 -36.07(15)
C15 Ti1 C14 C13 -114.5(2)
C2 Ti1 C14 C13 117.26(16)
C3 Ti1 C14 C13 105.88(16)
C4 Ti1 C14 C13 73.27(16)
C21 Ti1 C14 C19 -178.3(2)
Cl1 Ti1 C14 C19 77.3(2)
C1 Ti1 C14 C19 -51.0(3)
C5 Ti1 C14 C19 -74.1(2)
C11 Ti1 C14 C19 157.5(3)
C12 Ti1 C14 C19 -160.7(3)
C15 Ti1 C14 C19 120.9(3)
C2 Ti1 C14 C19 -7.3(3)
C3 Ti1 C14 C19 -18.7(2)
C13 Ti1 C14 C19 -124.6(3)
C4 Ti1 C14 C19 -51.3(2)
C13 C14 C15 C11 4.6(3)
C19 C14 C15 C11 173.8(2)
Ti1 C14 C15 C11 -62.41(18)
C13 C14 C15 C20 -169.5(2)
C19 C14 C15 C20 -0.3(4)
Ti1 C14 C15 C20 123.5(2)
C13 C14 C15 Ti1 66.98(18)
C19 C14 C15 Ti1 -123.8(3)
C12 C11 C15 C14 -3.5(3)
Si2 C11 C15 C14 165.7(2)
Ti1 C11 C15 C14 63.96(18)
C12 C11 C15 C20 170.3(2)
Si2 C11 C15 C20 -20.6(4)
Ti1 C11 C15 C20 -122.3(3)
C12 C11 C15 Ti1 -67.43(17)
Si2 C11 C15 Ti1 101.7(2)
C21 Ti1 C15 C14 -136.72(16)
Cl1 Ti1 C15 C14 137.10(15)
C1 Ti1 C15 C14 102.6(12)
C5 Ti1 C15 C14 -25.7(2)
C11 Ti1 C15 C14 -117.3(2)
C12 Ti1 C15 C14 -78.21(16)
C2 Ti1 C15 C14 84.1(2)
C3 Ti1 C15 C14 48.50(18)
C13 Ti1 C15 C14 -37.61(14)
C4 Ti1 C15 C14 9.36(18)
C21 Ti1 C15 C11 -19.38(17)
Cl1 Ti1 C15 C11 -105.56(14)
C1 Ti1 C15 C11 -140.0(11)
C5 Ti1 C15 C11 91.6(2)
C12 Ti1 C15 C11 39.13(14)
C14 Ti1 C15 C11 117.3(2)
C2 Ti1 C15 C11 -158.59(16)
C3 Ti1 C15 C11 165.84(14)
C13 Ti1 C15 C11 79.73(15)
C4 Ti1 C15 C11 126.70(15)
C21 Ti1 C15 C20 104.1(2)
Cl1 Ti1 C15 C20 17.9(2)
C1 Ti1 C15 C20 -16.6(13)
C5 Ti1 C15 C20 -144.9(2)
C11 Ti1 C15 C20 123.5(3)
C12 Ti1 C15 C20 162.6(3)
C14 Ti1 C15 C20 -119.2(3)
C2 Ti1 C15 C20 -35.1(3)
C3 Ti1 C15 C20 -70.7(2)
C13 Ti1 C15 C20 -156.8(3)
C4 Ti1 C15 C20 -109.8(2)
C23 Si1 C21 C22 -26.9(3)
C24 Si1 C21 C22 97.3(3)
C1 Si1 C21 C22 -145.8(3)
C23 Si1 C21 Ti1 99.98(17)
C24 Si1 C21 Ti1 -135.82(14)
C1 Si1 C21 Ti1 -18.87(13)
Cl1 Ti1 C21 C22 48.9(2)
C1 Ti1 C21 C22 146.2(3)
C5 Ti1 C21 C22 -179.2(2)
C11 Ti1 C21 C22 -40.6(2)
C12 Ti1 C21 C22 -76.0(2)
C15 Ti1 C21 C22 -29.7(3)
C14 Ti1 C21 C22 -61.1(3)
C2 Ti1 C21 C22 126.1(2)
C3 Ti1 C21 C22 144.7(2)
C13 Ti1 C21 C22 -89.3(2)
C4 Ti1 C21 C22 -178.6(2)
Cl1 Ti1 C21 Si1 -81.55(11)
C1 Ti1 C21 Si1 15.76(11)
C5 Ti1 C21 Si1 50.36(12)
C11 Ti1 C21 Si1 -171.11(14)
C12 Ti1 C21 Si1 153.55(14)
C15 Ti1 C21 Si1 -160.14(10)
C14 Ti1 C21 Si1 168.44(10)
C2 Ti1 C21 Si1 -4.40(14)
C3 Ti1 C21 Si1 14.22(19)
C13 Ti1 C21 Si1 140.25(11)
C4 Ti1 C21 Si1 50.97(16)
Si1 C21 C22 Si2 154.22(18)
Ti1 C21 C22 Si2 36.0(3)
C25 Si2 C22 C21 -128.7(2)
C11 Si2 C22 C21 -6.2(3)
C26 Si2 C22 C21 113.9(2)
